data_7219935
loop_
_publ_author_name
'Xu, Li-Jie'
'Zhou, Wen-Zhe'
'Zhang, Li-Yuan'
'Li, Bin'
'Zang, Hong-Ying'
'Wang, Yong-Hui'
'Li, Yang-Guang'

_publ_section_title
;
 Organic--inorganic hybrid assemblies based on Ti-substituted
 polyoxometalates for photocatalytic dye degradation
;
_journal_issue 19
_journal_name_full CrystEngComm
_journal_page_first 3708
_journal_paper_doi 10.1039/C4CE02505A
_journal_volume 17
_journal_year 2015
_chemical_formula_sum 'C58 H79 Cu N12 O80.5 P2 Ti2 W22'
_chemical_formula_weight 6498.31
_chemical_name_systematic
; 
 ? 
;
_space_group_IT_number 2
_symmetry_cell_setting triclinic
_symmetry_space_group_name_Hall '-P 1'
_symmetry_space_group_name_H-M 'P -1'
_atom_sites_solution_hydrogens geom
_atom_sites_solution_primary direct
_atom_sites_solution_secondary difmap
_audit_creation_method SHELXL-97
_audit_update_record
;
2015-02-27 deposited with the CCDC.
2015-03-17 downloaded from the CCDC.
;
_cell_angle_alpha 78.8740(10)
_cell_angle_beta 88.1130(10)
_cell_angle_gamma 75.6590(10)
_cell_formula_units_Z 2
_cell_length_a 14.6474(9)
_cell_length_b 19.8814(12)
_cell_length_c 21.9641(14)
_cell_measurement_temperature 296(2)
_cell_volume 6079.7(7)
_computing_cell_refinement 'SAINT (Bruker, 1999)'
_computing_data_collection 'SMART (Bruker, 1997)'
_computing_data_reduction SAINT
_computing_molecular_graphics 'SHELXTL-PLUS (Sheldrick, 1990)'
_computing_publication_material SHELXL-97
_computing_structure_refinement 'SHELXL-97 (Sheldrick, 1997)'
_computing_structure_solution 'SHELXS-97 (Sheldrick, 1997)'
_diffrn_ambient_temperature 296(2)
_diffrn_measured_fraction_theta_full 0.997
_diffrn_measured_fraction_theta_max 0.997
_diffrn_measurement_device_type 'Bruker APEX CCD area-detector'
_diffrn_measurement_method '\w scans'
_diffrn_radiation_monochromator graphite
_diffrn_radiation_source 'fine-focus sealed tube'
_diffrn_radiation_type MoK\a
_diffrn_radiation_wavelength 0.71073
_diffrn_reflns_av_R_equivalents 0.0606
_diffrn_reflns_av_sigmaI/netI 0.1143
_diffrn_reflns_limit_h_max 16
_diffrn_reflns_limit_h_min -17
_diffrn_reflns_limit_k_max 23
_diffrn_reflns_limit_k_min -22
_diffrn_reflns_limit_l_max 26
_diffrn_reflns_limit_l_min -26
_diffrn_reflns_number 35214
_diffrn_reflns_theta_full 25.00
_diffrn_reflns_theta_max 25.00
_diffrn_reflns_theta_min 1.08
_exptl_absorpt_coefficient_mu 21.136
_exptl_absorpt_correction_T_max 0.0899
_exptl_absorpt_correction_T_min 0.0730
_exptl_absorpt_correction_type multi-scan
_exptl_absorpt_process_details 'SADABS (Sheldrick, 1996)'
_exptl_crystal_colour green
_exptl_crystal_density_diffrn 3.550
_exptl_crystal_density_method 'not measured'
_exptl_crystal_description block
_exptl_crystal_F_000 5772
_exptl_crystal_size_max 0.26
_exptl_crystal_size_mid 0.24
_exptl_crystal_size_min 0.22
_refine_diff_density_max 3.120
_refine_diff_density_min -2.593
_refine_diff_density_rms 0.480
_refine_ls_extinction_method none
_refine_ls_goodness_of_fit_ref 1.061
_refine_ls_hydrogen_treatment constr
_refine_ls_matrix_type full
_refine_ls_number_parameters 1479
_refine_ls_number_reflns 21347
_refine_ls_number_restraints 848
_refine_ls_restrained_S_all 1.053
_refine_ls_R_factor_all 0.1104
_refine_ls_R_factor_gt 0.0645
_refine_ls_shift/su_max 0.001
_refine_ls_shift/su_mean 0.000
_refine_ls_structure_factor_coef Fsqd
_refine_ls_weighting_details 'calc w=1/[\s^2^(Fo^2^)+(0.0733P)^2^+40.0000P] where P=(Fo^2^+2Fc^2^)/3'
_refine_ls_weighting_scheme calc
_refine_ls_wR_factor_gt 0.1445
_refine_ls_wR_factor_ref 0.1882
_reflns_number_gt 13194
_reflns_number_total 21347
_reflns_threshold_expression >2sigma(I)
_cod_data_source_file c4ce02505a2.cif
_cod_data_source_block 1
_cod_depositor_comments
;
The following automatic conversions were performed:

'_symmetry_cell_setting' value 'Triclinic' changed to 'triclinic'
according to
/usr/data/users/saulius/crontab/automatic-downloads/rss-feeds/RSC/lib/dictionaries/cif_core.dic
dictionary named 'cif_core.dic' version 2.4.2 from 2011-04-26.

Automatic conversion script
Id: cif_fix_values 3105 2015-03-04 15:46:00Z robertas 

 Adding full bibliography for 7219934--7219936.cif.
;
_cod_original_sg_symbol_H-M P-1
_cod_original_formula_sum 'C58 H79 Cu N12 O80.50 P2 Ti2 W22'
_cod_database_code 7219935

loop_
_symmetry_equiv_pos_as_xyz
'x, y, z'
'-x, -y, -z'

loop_
_atom_site_label
_atom_site_type_symbol
_atom_site_fract_x
_atom_site_fract_y
_atom_site_fract_z
_atom_site_U_iso_or_equiv
_atom_site_adp_type
_atom_site_occupancy
_atom_site_symmetry_multiplicity
_atom_site_calc_flag
_atom_site_refinement_flags
W1 W 0.82087(8) 0.08347(6) 0.46270(5) 0.0264(3) Uani 1 1 d .
W2 W 0.91102(8) 0.24500(6) 0.42028(5) 0.0232(3) Uani 1 1 d .
W3 W 0.75971(9) 0.57041(6) 0.07128(5) 0.0318(3) Uani 1 1 d .
W4 W 0.84806(8) 0.67839(6) 0.29980(5) 0.0245(3) Uani 1 1 d .
W5 W 0.83596(9) 0.84531(6) 0.21560(5) 0.0271(3) Uani 1 1 d .
W6 W 0.92868(8) 0.12333(6) 0.31003(5) 0.0255(3) Uani 1 1 d .
W7 W 0.57774(9) 0.81762(6) 0.07770(5) 0.0306(3) Uani 1 1 d .
W8 W 0.69821(8) 0.34772(6) 0.44949(5) 0.0294(3) Uani 1 1 d .
W9 W 1.02504(8) 0.60358(6) 0.19403(5) 0.0271(3) Uani 1 1 d .
W10 W 0.63465(8) 0.78517(6) 0.24464(5) 0.0275(3) Uani 1 1 d .
W11 W 0.60674(8) 0.18672(6) 0.49556(5) 0.0302(3) Uani 1 1 d .
W12 W 0.61771(9) 0.07505(6) 0.39296(6) 0.0311(3) Uani 1 1 d .
W13 W 0.77675(9) 0.88201(6) 0.04814(5) 0.0311(3) Uani 1 1 d .
W14 W 0.59903(8) 0.63871(6) 0.17298(5) 0.0296(3) Uani 1 1 d .
W15 W 0.80896(9) 0.26271(6) 0.20021(5) 0.0307(3) Uani 1 1 d .
W16 W 0.74442(9) 0.74962(6) -0.02262(5) 0.0330(3) Uani 1 1 d .
W17 W 0.97466(9) 0.63795(7) 0.03712(5) 0.0325(3) Uani 1 1 d .
W18 W 0.73022(9) 0.11088(6) 0.24062(5) 0.0309(3) Uani 1 1 d .
W19 W 0.49686(9) 0.22454(7) 0.27078(6) 0.0353(3) Uani 1 1 d .
W20 W 1.01053(9) 0.77029(6) 0.10644(5) 0.0322(3) Uani 1 1 d .
W21 W 0.47868(9) 0.33357(7) 0.37548(6) 0.0365(3) Uani 1 1 d .
W22 W 0.58196(9) 0.37378(7) 0.23445(6) 0.0377(3) Uani 1 1 d .
Ti1 Ti 0.7966(4) 0.3787(2) 0.3110(2) 0.0273(11) Uani 1 1 d .
Ti2 Ti 0.8129(4) 0.5398(2) 0.2230(2) 0.0272(12) Uani 1 1 d .
P1 P 0.7056(5) 0.2284(3) 0.3470(3) 0.0229(15) Uani 1 1 d .
P2 P 0.8002(5) 0.7093(3) 0.1390(3) 0.0185(14) Uani 1 1 d .
O1 O 0.8653(11) 0.1646(8) 0.4620(7) 0.021(4) Uani 1 1 d .
O2 O 0.6890(11) 0.1704(8) 0.3995(7) 0.019(4) Uani 1 1 d .
O3 O 0.8776(12) 0.0800(9) 0.3844(8) 0.028(4) Uani 1 1 d .
O4 O 0.8908(13) 0.0185(11) 0.5127(9) 0.038(5) Uani 1 1 d .
O5 O 0.7231(15) 0.1170(9) 0.5190(8) 0.040(6) Uani 1 1 d .
O6 O 0.7317(13) 0.0350(9) 0.4402(9) 0.034(5) Uani 1 1 d .
O7 O 0.7700(10) 0.1945(8) 0.2976(7) 0.014(3) Uani 1 1 d U
O8 O 0.8538(11) 0.0768(9) 0.2677(7) 0.021(4) Uani 1 1 d U
O9 O 0.9468(11) 0.1897(9) 0.3567(8) 0.023(4) Uani 1 1 d U
O10 O 1.0378(14) 0.0699(10) 0.3083(8) 0.037(5) Uani 1 1 d .
O11 O 0.9227(12) 0.1885(9) 0.2351(8) 0.027(4) Uani 1 1 d .
O12 O 0.7564(11) 0.2779(9) 0.3704(8) 0.023(4) Uani 1 1 d U
O13 O 0.8231(11) 0.3006(8) 0.4708(7) 0.018(4) Uani 1 1 d U
O14 O 1.0166(13) 0.2322(9) 0.4579(8) 0.030(5) Uani 1 1 d .
O15 O 0.9045(12) 0.3273(9) 0.3629(7) 0.021(4) Uani 1 1 d .
O16 O 0.5791(14) 0.3638(9) 0.4103(8) 0.031(5) Uani 1 1 d .
O17 O 0.7393(12) 0.4080(9) 0.3855(8) 0.026(4) Uani 1 1 d .
O18 O 0.6646(14) 0.2599(9) 0.4932(8) 0.034(5) Uani 1 1 d .
O19 O 0.5683(13) 0.1108(10) 0.4644(9) 0.033(5) Uani 1 1 d U
O20 O 0.5139(12) 0.2508(10) 0.4392(8) 0.031(4) Uani 1 1 d U
O21 O 0.5295(12) 0.1482(10) 0.3422(9) 0.033(5) Uani 1 1 d U
O22 O 0.6065(14) 0.1728(10) 0.2366(8) 0.034(5) Uani 1 1 d U
O23 O 0.6098(12) 0.2705(9) 0.3199(7) 0.026(4) Uani 1 1 d U
O24 O 0.5048(13) 0.3090(11) 0.2176(9) 0.044(5) Uani 1 1 d .
O25 O 0.4328(14) 0.2794(10) 0.3284(9) 0.042(5) Uani 1 1 d .
O26 O 0.7703(11) 0.1804(9) 0.1823(7) 0.023(4) Uani 1 1 d U
O27 O 0.6811(16) 0.3118(11) 0.1970(8) 0.045(6) Uani 1 1 d .
O28 O 0.8326(14) 0.3194(9) 0.2508(7) 0.031(5) Uani 1 1 d .
O29 O 0.6765(12) 0.3980(9) 0.2750(8) 0.030(4) Uani 1 1 d .
O30 O 0.5706(14) 0.0039(10) 0.4007(9) 0.039(5) Uani 1 1 d .
O31 O 0.7198(14) 0.0551(10) 0.1929(9) 0.040(5) Uani 1 1 d .
O32 O 0.6154(14) 0.7924(11) -0.0001(9) 0.042(5) Uani 1 1 d .
O33 O 0.7465(13) 0.7649(9) 0.0845(8) 0.028(4) Uani 1 1 d U
O34 O 0.6439(15) 0.8940(10) 0.0562(9) 0.043(5) Uani 1 1 d .
O35 O 0.4601(12) 0.8624(10) 0.0621(9) 0.039(5) Uani 1 1 d U
O36 O 0.5681(17) 0.7265(10) 0.1113(8) 0.045(6) Uani 1 1 d .
O37 O 0.6393(13) 0.5919(10) 0.1036(9) 0.035(5) Uani 1 1 d .
O38 O 0.7631(13) 0.6427(9) 0.1482(8) 0.032(5) Uani 1 1 d .
O39 O 0.6134(12) 0.7024(10) 0.2280(8) 0.029(4) Uani 1 1 d U
O40 O 0.6780(11) 0.5651(9) 0.2248(8) 0.026(4) Uani 1 1 d .
O41 O 0.4936(14) 0.6249(10) 0.1884(9) 0.040(5) Uani 1 1 d .
O42 O 0.7182(13) 0.7261(8) 0.3102(8) 0.027(4) Uani 1 1 d .
O43 O 0.7820(12) 0.7413(9) 0.1981(8) 0.027(4) Uani 1 1 d U
O44 O 0.7093(13) 0.8541(10) 0.2417(9) 0.035(5) Uani 1 1 d U
O45 O 0.8755(13) 0.7724(8) 0.2872(8) 0.029(4) Uani 1 1 d .
O46 O 0.8659(12) 0.9163(10) 0.2362(9) 0.035(5) Uani 1 1 d .
O47 O 0.7801(15) 0.8865(10) 0.1345(8) 0.042(5) Uani 1 1 d .
O48 O 0.9425(12) 0.8086(10) 0.1744(8) 0.030(4) Uani 1 1 d .
O49 O 0.7687(15) 0.8414(10) -0.0231(9) 0.041(5) Uani 1 1 d .
O50 O 0.9020(13) 0.8318(12) 0.0573(8) 0.040(5) Uani 1 1 d .
O51 O 0.7847(16) 0.9631(10) 0.0136(8) 0.048(6) Uani 1 1 d .
O52 O 0.9655(12) 0.6510(10) 0.2564(8) 0.030(5) Uani 1 1 d .
O53 O 0.8172(13) 0.6017(9) 0.2816(8) 0.030(4) Uani 1 1 d .
O54 O 0.8892(16) 0.6485(10) 0.3746(8) 0.046(6) Uani 1 1 d .
O55 O 0.9143(12) 0.6893(9) 0.1257(8) 0.027(4) Uani 1 1 d .
O56 O 1.0325(16) 0.7124(11) 0.0436(8) 0.045(6) Uani 1 1 d .
O57 O 1.0392(15) 0.5867(10) 0.1107(9) 0.041(5) Uani 1 1 d .
O58 O 1.0365(18) 0.6004(13) -0.0200(11) 0.065(7) Uani 1 1 d U
O59 O 0.8346(13) 0.4567(9) 0.2764(8) 0.033(5) Uani 1 1 d U
O60 O 1.1184(15) 0.5483(11) 0.2330(9) 0.046(5) Uani 1 1 d U
O61 O 1.0754(16) 0.6892(10) 0.1628(9) 0.046(6) Uani 1 1 d .
O62 O 1.0994(18) 0.8135(12) 0.0911(10) 0.061(7) Uani 1 1 d .
O63 O 0.9452(15) 0.5470(10) 0.2030(8) 0.040(5) Uani 1 1 d .
O64 O 0.8008(17) 0.5116(10) 0.1442(9) 0.051(6) Uani 1 1 d .
O65 O 0.7257(16) 0.6605(11) 0.0140(9) 0.049(6) Uani 1 1 d .
O66 O 0.7481(15) 0.5142(11) 0.0248(9) 0.047(6) Uani 1 1 d .
O67 O 0.5949(13) 0.8293(9) 0.1630(8) 0.030(4) Uani 1 1 d .
O68 O 0.5394(19) 0.8176(11) 0.2885(9) 0.061(7) Uani 1 1 d .
O69 O 0.5504(12) 0.1828(11) 0.5644(9) 0.040(5) Uani 1 1 d .
O70 O 0.4082(16) 0.2011(11) 0.2381(10) 0.053(6) Uani 1 1 d .
O71 O 0.3784(15) 0.3810(11) 0.4049(9) 0.047(6) Uani 1 1 d .
O72 O 0.5447(16) 0.4447(11) 0.1766(10) 0.052(6) Uani 1 1 d .
O73 O 0.4922(13) 0.3944(10) 0.2987(9) 0.035(5) Uani 1 1 d .
O74 O 0.6717(16) 0.3970(10) 0.5069(9) 0.048(6) Uani 1 1 d U
O75 O 0.8863(19) 0.7047(12) -0.0102(9) 0.063(7) Uani 1 1 d .
O76 O 0.8494(15) 0.2945(11) 0.1287(9) 0.044(5) Uani 1 1 d .
O77 O 0.6905(13) 0.0671(10) 0.3205(9) 0.036(5) Uani 1 1 d .
O78 O 0.8862(15) 0.5812(9) 0.0546(9) 0.040(5) Uani 1 1 d .
O79 O 0.7189(14) 0.7521(12) -0.0987(10) 0.052(6) Uani 1 1 d .
Cu1 Cu 0.9771(3) -0.28972(18) 0.44160(17) 0.0389(9) Uani 1 1 d .
N1 N 0.9944(14) -0.3755(9) 0.5114(8) 0.053(7) Uani 1 1 d GU
C1 C 0.9472(12) -0.3780(10) 0.5618(9) 0.033(5) Uani 1 1 d GU
H1 H 0.8970 -0.3404 0.5666 0.033 Uiso 1 1 calc R
C2 C 0.9695(14) -0.4326(11) 0.6057(9) 0.054(8) Uani 1 1 d GU
H2 H 0.9354 -0.4344 0.6422 0.054 Uiso 1 1 calc R
C3 C 1.0390(16) -0.4846(10) 0.5991(11) 0.066(8) Uani 1 1 d GU
H3 H 1.0552 -0.5240 0.6308 0.066 Uiso 1 1 calc R
C4 C 1.0861(15) -0.4821(11) 0.5486(11) 0.066(8) Uani 1 1 d GU
H4 H 1.1364 -0.5197 0.5439 0.066 Uiso 1 1 calc R
C5 C 1.0638(15) -0.4275(11) 0.5048(9) 0.043(6) Uani 1 1 d GU
N3 N 1.1374(15) -0.3502(10) 0.3562(9) 0.058(8) Uani 1 1 d GU
N2 N 1.0853(12) -0.3537(10) 0.4097(8) 0.041(6) Uani 1 1 d GU
C6 C 1.1209(15) -0.4188(11) 0.4472(10) 0.044(7) Uani 1 1 d GU
C7 C 1.1949(16) -0.4556(11) 0.4168(12) 0.071(11) Uani 1 1 d GU
H7 H 1.2315 -0.5010 0.4315 0.071 Uiso 1 1 calc R
C8 C 1.2052(15) -0.4132(12) 0.3605(11) 0.055(8) Uani 1 1 d GU
H8 H 1.2499 -0.4250 0.3308 0.055 Uiso 1 1 calc R
N4 N 0.8451(12) -0.2388(9) 0.4439(8) 0.035(5) Uani 1 1 d GU
C20 C 0.8297(12) -0.1706(9) 0.4080(8) 0.039(6) Uani 1 1 d GU
C21 C 0.7376(13) -0.1310(9) 0.3918(9) 0.041(6) Uani 1 1 d GU
H21 H 0.7273 -0.0857 0.3680 0.041 Uiso 1 1 calc R
C22 C 0.6610(13) -0.1597(10) 0.4116(9) 0.047(6) Uani 1 1 d GU
H22 H 0.5999 -0.1334 0.4009 0.047 Uiso 1 1 calc R
C23 C 0.6765(13) -0.2279(10) 0.4476(9) 0.042(6) Uani 1 1 d GU
H23 H 0.6257 -0.2469 0.4607 0.042 Uiso 1 1 calc R
C24 C 0.7686(13) -0.2675(9) 0.4637(8) 0.045(6) Uani 1 1 d GU
H24 H 0.7789 -0.3128 0.4875 0.045 Uiso 1 1 calc R
N5 N 0.9904(14) -0.1969(9) 0.4023(8) 0.043(4) Uani 1 1 d GU
N6 N 1.0622(13) -0.1639(9) 0.3853(9) 0.047(4) Uani 1 1 d GU
C17 C 1.0224(15) -0.0931(10) 0.3642(9) 0.048(4) Uani 1 1 d GU
H17 H 1.0549 -0.0586 0.3498 0.048 Uiso 1 1 calc R
C18 C 0.9260(15) -0.0823(10) 0.3680(10) 0.046(4) Uani 1 1 d GU
H18 H 0.8819 -0.0393 0.3567 0.046 Uiso 1 1 calc R
C19 C 0.9062(14) -0.1465(10) 0.3916(9) 0.045(4) Uani 1 1 d GU
C9 C 1.129(3) -0.2900(19) 0.3070(17) 0.063(10) Uani 1 1 d U
H9A H 1.1192 -0.3064 0.2695 0.063 Uiso 1 1 calc R
H9B H 1.0700 -0.2574 0.3141 0.063 Uiso 1 1 calc R
C16 C 1.158(3) -0.2008(18) 0.3908(15) 0.054(10) Uani 1 1 d .
H16A H 1.1624 -0.2485 0.4134 0.054 Uiso 1 1 calc R
H16B H 1.1904 -0.1781 0.4158 0.054 Uiso 1 1 calc R
C10 C 1.1947(13) -0.2477(11) 0.2913(9) 0.047(4) Uani 1 1 d GU
C11 C 1.2497(14) -0.2541(11) 0.2390(9) 0.046(4) Uani 1 1 d GU
H11 H 1.2391 -0.2823 0.2121 0.046 Uiso 1 1 calc R
C12 C 1.3205(13) -0.2183(11) 0.2268(9) 0.049(4) Uani 1 1 d GU
H12 H 1.3573 -0.2226 0.1918 0.049 Uiso 1 1 calc R
C13 C 1.3363(13) -0.1761(11) 0.2669(9) 0.047(4) Uani 1 1 d GU
H13 H 1.3837 -0.1521 0.2588 0.047 Uiso 1 1 calc R
C14 C 1.2813(14) -0.1697(11) 0.3192(9) 0.050(4) Uani 1 1 d GU
H14 H 1.2919 -0.1414 0.3460 0.050 Uiso 1 1 calc R
C15 C 1.2105(13) -0.2055(11) 0.3314(9) 0.047(4) Uani 1 1 d GU
N7 N 1.5846(14) 0.0042(13) 0.1544(11) 0.081(10) Uani 1 1 d GDU
H7A H 1.6448 -0.0022 0.1557 0.081 Uiso 1 1 calc R
C25 C 1.5351(16) -0.0128(14) 0.2094(10) 0.081(12) Uani 1 1 d GDU
H25 H 1.5677 -0.0309 0.2470 0.081 Uiso 1 1 calc R
C26 C 1.4359(16) -0.0023(13) 0.2072(10) 0.064(8) Uani 1 1 d GDU
H26 H 1.4034 -0.0135 0.2434 0.064 Uiso 1 1 calc R
C27 C 1.3862(15) 0.0252(13) 0.1500(11) 0.053(7) Uani 1 1 d GDU
C28 C 1.4357(17) 0.0422(14) 0.0949(10) 0.081(12) Uani 1 1 d GDU
H28 H 1.4031 0.0602 0.0573 0.081 Uiso 1 1 calc R
C29 C 1.5349(17) 0.0317(13) 0.0971(10) 0.070(9) Uani 1 1 d GDU
H29 H 1.5674 0.0429 0.0610 0.070 Uiso 1 1 calc R
N8 N 0.8835(19) 0.1100(16) 0.0792(11) 0.102(10) Uani 1 1 d GDU
H8A H 0.8306 0.1338 0.0618 0.102 Uiso 1 1 calc R
C33 C 0.960(2) 0.1454(14) 0.0833(12) 0.109(11) Uani 1 1 d GDU
H33 H 0.9515 0.1933 0.0670 0.109 Uiso 1 1 calc R
C34 C 1.052(2) 0.1043(16) 0.1134(14) 0.097(9) Uani 1 1 d GDU
H34 H 1.0999 0.1265 0.1160 0.097 Uiso 1 1 calc R
C35 C 1.066(2) 0.0278(16) 0.1394(14) 0.095(9) Uani 1 1 d GDU
C36 C 0.989(2) -0.0076(15) 0.1353(14) 0.087(10) Uani 1 1 d GDU
H36 H 0.9978 -0.0556 0.1517 0.087 Uiso 1 1 calc R
C37 C 0.8977(19) 0.0335(17) 0.1053(13) 0.110(14) Uani 1 1 d GDU
H37 H 0.8494 0.0113 0.1027 0.110 Uiso 1 1 calc R
C30 C 1.289(2) 0.0051(18) 0.1384(13) 0.051(6) Uani 1 1 d DU
H30A H 1.2567 0.0358 0.1018 0.051 Uiso 1 1 calc R
H30B H 1.3016 -0.0435 0.1327 0.051 Uiso 1 1 calc R
C31 C 1.2332(19) 0.0148(19) 0.1941(13) 0.058(6) Uani 1 1 d DU
H31A H 1.2184 0.0641 0.1980 0.058 Uiso 1 1 calc R
H31B H 1.2687 -0.0133 0.2308 0.058 Uiso 1 1 calc R
C32 C 1.145(2) -0.0077(18) 0.1886(15) 0.052(6) Uani 1 1 d DU
H32A H 1.1144 -0.0071 0.2285 0.052 Uiso 1 1 calc R
H32B H 1.1640 -0.0570 0.1846 0.052 Uiso 1 1 calc R
N9 N 1.0293(12) 0.4249(11) 0.1201(8) 0.067(5) Uani 1 1 d GDU
H9 H 0.9941 0.4492 0.0889 0.067 Uiso 1 1 calc R
C38 C 0.9906(10) 0.3857(12) 0.1700(10) 0.068(5) Uani 1 1 d GDU
H38 H 0.9270 0.3861 0.1693 0.068 Uiso 1 1 calc R
C39 C 1.0481(12) 0.3460(12) 0.2210(9) 0.070(5) Uani 1 1 d GDU
H39 H 1.0225 0.3201 0.2540 0.070 Uiso 1 1 calc R
C40 C 1.1442(12) 0.3454(12) 0.2221(8) 0.069(5) Uani 1 1 d GDU
C41 C 1.1829(10) 0.3846(12) 0.1722(9) 0.071(5) Uani 1 1 d GDU
H41 H 1.2464 0.3843 0.1729 0.071 Uiso 1 1 calc R
C42 C 1.1254(13) 0.4243(12) 0.1212(8) 0.071(5) Uani 1 1 d GDU
H42 H 1.1510 0.4503 0.0882 0.071 Uiso 1 1 calc R
N10 N 1.3714(18) 0.0177(13) 0.4333(12) 0.110(7) Uani 1 1 d GDU
H10 H 1.4121 -0.0171 0.4545 0.110 Uiso 1 1 calc R
C46 C 1.334(2) 0.0104(11) 0.3768(13) 0.113(7) Uani 1 1 d GDU
H46 H 1.3534 -0.0321 0.3626 0.113 Uiso 1 1 calc R
C47 C 1.267(2) 0.0678(12) 0.3418(11) 0.113(7) Uani 1 1 d GDU
H47 H 1.2421 0.0630 0.3048 0.113 Uiso 1 1 calc R
C48 C 1.2369(18) 0.1327(12) 0.3634(11) 0.114(7) Uani 1 1 d GDU
C49 C 1.274(2) 0.1400(13) 0.4199(11) 0.115(7) Uani 1 1 d GDU
H49 H 1.2548 0.1824 0.4340 0.115 Uiso 1 1 calc R
C50 C 1.342(2) 0.0825(15) 0.4549(11) 0.112(7) Uani 1 1 d GDU
H50 H 1.3661 0.0873 0.4919 0.112 Uiso 1 1 calc R
C43 C 1.1999(18) 0.3176(18) 0.2825(10) 0.078(12) Uani 1 1 d DU
H43A H 1.2004 0.3603 0.2973 0.078 Uiso 1 1 calc R
H43B H 1.2636 0.3005 0.2687 0.078 Uiso 1 1 calc R
C44 C 1.194(3) 0.2647(14) 0.3423(12) 0.078(12) Uani 1 1 d DU
H44A H 1.2475 0.2583 0.3699 0.078 Uiso 1 1 calc R
H44B H 1.1361 0.2792 0.3639 0.078 Uiso 1 1 calc R
C45 C 1.198(3) 0.1979(13) 0.3166(14) 0.111(17) Uani 1 1 d DU
H45A H 1.1346 0.1981 0.3045 0.111 Uiso 1 1 calc R
H45B H 1.2365 0.1979 0.2799 0.111 Uiso 1 1 calc R
N11 N 0.4568(12) 0.4057(10) 0.6046(9) 0.052(8) Uani 1 1 d D
C51 C 0.457(2) 0.4163(19) 0.5352(9) 0.096(10) Uani 1 1 d DU
H51A H 0.4210 0.4630 0.5180 0.096 Uiso 1 1 calc R
H51B H 0.4306 0.3819 0.5221 0.096 Uiso 1 1 calc R
H51C H 0.5212 0.4108 0.5212 0.096 Uiso 1 1 calc R
C52 C 0.5121(19) 0.3327(12) 0.6313(16) 0.102(10) Uani 1 1 d DU
H52A H 0.4853 0.2989 0.6172 0.102 Uiso 1 1 calc R
H52B H 0.5102 0.3255 0.6758 0.102 Uiso 1 1 calc R
H52C H 0.5762 0.3269 0.6181 0.102 Uiso 1 1 calc R
C53 C 0.3569(13) 0.4148(17) 0.6261(15) 0.096(10) Uani 1 1 d DU
H53A H 0.3211 0.4618 0.6090 0.096 Uiso 1 1 calc R
H53B H 0.3561 0.4078 0.6706 0.096 Uiso 1 1 calc R
H53C H 0.3298 0.3809 0.6126 0.096 Uiso 1 1 calc R
C54 C 0.499(2) 0.4590(16) 0.6251(16) 0.110(10) Uani 1 1 d DU
H54A H 0.4619 0.5057 0.6082 0.110 Uiso 1 1 calc R
H54B H 0.5621 0.4537 0.6107 0.110 Uiso 1 1 calc R
H54C H 0.4987 0.4519 0.6696 0.110 Uiso 1 1 calc R
N22 N 0.6688(19) 0.3778(14) -0.0435(13) 0.163(13) Uiso 1 1 d DU
C61 C 0.730(3) 0.353(2) 0.0136(16) 0.158(14) Uiso 1 1 d DU
H61A H 0.6965 0.3310 0.0468 0.158 Uiso 1 1 calc R
H61B H 0.7474 0.3921 0.0251 0.158 Uiso 1 1 calc R
H61C H 0.7860 0.3187 0.0053 0.158 Uiso 1 1 calc R
C62 C 0.582(2) 0.431(2) -0.031(2) 0.156(14) Uiso 1 1 d DU
H62A H 0.5477 0.4101 0.0019 0.156 Uiso 1 1 calc R
H62B H 0.5432 0.4476 -0.0680 0.156 Uiso 1 1 calc R
H62C H 0.5997 0.4706 -0.0195 0.156 Uiso 1 1 calc R
C63 C 0.722(3) 0.411(2) -0.0952(17) 0.149(13) Uiso 1 1 d DU
H63A H 0.6825 0.4278 -0.1318 0.149 Uiso 1 1 calc R
H63B H 0.7773 0.3769 -0.1034 0.149 Uiso 1 1 calc R
H63C H 0.7398 0.4503 -0.0835 0.149 Uiso 1 1 calc R
C64 C 0.641(3) 0.3166(19) -0.061(2) 0.151(14) Uiso 1 1 d DU
H64A H 0.6073 0.2953 -0.0280 0.151 Uiso 1 1 calc R
H64B H 0.6969 0.2824 -0.0694 0.151 Uiso 1 1 calc R
H64C H 0.6020 0.3329 -0.0980 0.151 Uiso 1 1 calc R
O1W O 0.348(3) 0.541(2) 0.253(2) 0.059(13) Uiso 0.50 1 d P
O2W O 0.446(3) 0.768(2) -0.084(2) 0.060(13) Uiso 0.50 1 d P
O3W O 0.720(4) 0.143(3) 0.016(3) 0.087(17) Uiso 0.50 1 d P

loop_
_atom_site_aniso_label
_atom_site_aniso_U_11
_atom_site_aniso_U_22
_atom_site_aniso_U_33
_atom_site_aniso_U_23
_atom_site_aniso_U_13
_atom_site_aniso_U_12
W1 0.0267(6) 0.0252(6) 0.0276(6) -0.0018(5) 0.0057(5) -0.0103(5)
W2 0.0266(6) 0.0243(6) 0.0217(6) -0.0064(5) 0.0023(5) -0.0104(5)
W3 0.0400(7) 0.0306(7) 0.0289(6) -0.0133(5) -0.0046(6) -0.0101(6)
W4 0.0328(7) 0.0244(6) 0.0184(6) -0.0054(5) 0.0003(5) -0.0096(5)
W5 0.0395(7) 0.0232(6) 0.0222(6) -0.0071(5) 0.0011(5) -0.0122(5)
W6 0.0295(7) 0.0248(6) 0.0252(6) -0.0097(5) 0.0065(5) -0.0094(5)
W7 0.0336(7) 0.0282(6) 0.0292(6) -0.0056(5) -0.0061(5) -0.0050(5)
W8 0.0326(7) 0.0283(6) 0.0306(6) -0.0133(5) 0.0051(5) -0.0084(5)
W9 0.0281(6) 0.0303(6) 0.0259(6) -0.0103(5) -0.0001(5) -0.0090(5)
W10 0.0325(7) 0.0262(6) 0.0238(6) -0.0067(5) 0.0053(5) -0.0060(5)
W11 0.0282(7) 0.0345(7) 0.0308(6) -0.0098(5) 0.0103(5) -0.0118(5)
W12 0.0330(7) 0.0292(6) 0.0360(7) -0.0083(5) 0.0046(6) -0.0160(6)
W13 0.0441(8) 0.0286(6) 0.0207(6) 0.0002(5) -0.0001(5) -0.0127(6)
W14 0.0292(7) 0.0294(6) 0.0329(7) -0.0063(5) -0.0008(5) -0.0118(5)
W15 0.0430(8) 0.0311(7) 0.0223(6) -0.0069(5) 0.0037(5) -0.0162(6)
W16 0.0432(8) 0.0369(7) 0.0199(6) -0.0068(5) -0.0028(5) -0.0104(6)
W17 0.0351(7) 0.0414(7) 0.0250(6) -0.0148(5) 0.0074(5) -0.0113(6)
W18 0.0378(7) 0.0313(7) 0.0306(7) -0.0141(5) 0.0034(5) -0.0154(6)
W19 0.0286(7) 0.0405(7) 0.0404(7) -0.0123(6) -0.0049(6) -0.0109(6)
W20 0.0359(7) 0.0400(7) 0.0266(6) -0.0082(5) 0.0074(5) -0.0202(6)
W21 0.0258(7) 0.0384(7) 0.0455(8) -0.0152(6) -0.0015(6) -0.0027(6)
W22 0.0374(8) 0.0329(7) 0.0400(7) -0.0013(6) -0.0106(6) -0.0067(6)
Ti1 0.039(3) 0.017(3) 0.024(3) -0.003(2) 0.000(2) -0.006(2)
Ti2 0.042(3) 0.019(3) 0.021(3) -0.002(2) 0.000(2) -0.012(2)
P1 0.028(4) 0.018(3) 0.023(4) -0.009(3) -0.005(3) -0.002(3)
P2 0.025(4) 0.020(3) 0.014(3) -0.007(3) -0.004(3) -0.007(3)
O1 0.014(9) 0.022(9) 0.020(9) 0.012(7) -0.003(7) -0.001(8)
O2 0.020(10) 0.026(10) 0.017(9) -0.006(7) 0.008(7) -0.015(8)
O3 0.028(11) 0.033(11) 0.030(11) -0.013(9) 0.001(9) -0.017(9)
O4 0.021(11) 0.052(13) 0.036(12) 0.000(10) -0.002(9) -0.004(10)
O5 0.079(16) 0.025(11) 0.023(10) -0.015(9) 0.022(11) -0.022(11)
O6 0.039(12) 0.019(10) 0.038(12) 0.001(9) -0.011(10) -0.001(9)
O7 0.008(5) 0.021(5) 0.017(5) -0.004(4) 0.000(4) -0.007(4)
O8 0.012(7) 0.028(7) 0.023(7) -0.007(6) 0.009(6) -0.006(6)
O9 0.014(7) 0.029(7) 0.032(8) -0.008(6) 0.006(6) -0.016(6)
O10 0.044(13) 0.044(13) 0.030(11) -0.025(10) 0.002(10) -0.012(10)
O11 0.025(10) 0.035(11) 0.019(9) -0.006(8) 0.002(8) -0.007(9)
O12 0.015(7) 0.024(7) 0.028(7) 0.002(6) -0.002(6) -0.009(6)
O13 0.010(5) 0.023(5) 0.019(5) 0.000(4) 0.007(4) -0.007(4)
O14 0.051(13) 0.027(10) 0.017(9) 0.001(8) 0.004(9) -0.025(10)
O15 0.023(10) 0.025(10) 0.022(9) -0.008(8) 0.003(8) -0.015(8)
O16 0.054(13) 0.014(9) 0.026(10) -0.006(8) -0.006(9) -0.009(9)
O17 0.022(10) 0.033(11) 0.026(10) -0.002(8) 0.008(8) -0.018(9)
O18 0.056(14) 0.027(11) 0.021(10) -0.015(8) 0.000(9) -0.005(10)
O19 0.026(6) 0.038(6) 0.038(6) -0.006(4) 0.003(4) -0.015(4)
O20 0.016(7) 0.039(8) 0.041(8) -0.010(7) 0.008(6) -0.012(6)
O21 0.021(8) 0.045(8) 0.040(8) -0.009(7) 0.001(7) -0.023(7)
O22 0.046(9) 0.037(8) 0.025(8) -0.015(7) -0.006(7) -0.013(7)
O23 0.027(8) 0.030(8) 0.019(7) -0.011(6) -0.009(6) 0.001(6)
O24 0.026(11) 0.061(14) 0.046(13) 0.003(11) -0.023(10) -0.020(11)
O25 0.048(14) 0.038(12) 0.038(12) -0.008(10) -0.008(10) -0.007(11)
O26 0.018(7) 0.032(8) 0.023(7) -0.004(6) 0.002(6) -0.015(6)
O27 0.069(16) 0.044(13) 0.020(11) 0.007(9) -0.006(10) -0.018(12)
O28 0.054(13) 0.029(11) 0.013(9) -0.003(8) 0.009(9) -0.014(10)
O29 0.026(11) 0.028(10) 0.028(10) 0.004(8) 0.001(9) -0.001(9)
O30 0.044(13) 0.038(12) 0.045(13) -0.006(10) 0.006(10) -0.031(11)
O31 0.051(14) 0.036(12) 0.047(13) -0.028(10) -0.003(11) -0.021(11)
O32 0.038(13) 0.048(13) 0.051(13) -0.033(11) 0.009(11) -0.016(11)
O33 0.034(8) 0.025(7) 0.033(8) -0.016(6) -0.003(7) -0.011(7)
O34 0.063(15) 0.027(11) 0.036(12) -0.014(9) -0.031(11) 0.004(10)
O35 0.016(8) 0.045(9) 0.054(9) -0.002(7) 0.000(7) -0.011(7)
O36 0.088(18) 0.033(12) 0.015(10) -0.003(9) 0.004(11) -0.019(12)
O37 0.040(12) 0.033(11) 0.041(12) -0.015(9) 0.000(10) -0.023(10)
O38 0.047(13) 0.033(11) 0.025(10) -0.012(9) 0.017(9) -0.021(10)
O39 0.024(8) 0.039(8) 0.031(8) -0.012(6) 0.012(6) -0.016(7)
O40 0.009(9) 0.030(10) 0.039(11) -0.001(9) -0.004(8) -0.006(8)
O41 0.033(12) 0.031(11) 0.052(13) -0.009(10) -0.002(10) -0.002(10)
O42 0.043(12) 0.016(9) 0.020(9) 0.001(7) 0.010(9) -0.009(9)
O43 0.030(8) 0.017(7) 0.036(8) -0.002(6) -0.005(7) -0.012(6)
O44 0.033(6) 0.037(6) 0.035(6) -0.002(4) 0.005(4) -0.011(5)
O45 0.041(12) 0.009(9) 0.031(11) -0.004(8) -0.004(9) 0.005(8)
O46 0.012(10) 0.039(12) 0.063(14) -0.026(10) 0.009(9) -0.011(9)
O47 0.054(14) 0.044(13) 0.022(11) -0.001(9) -0.005(10) -0.006(11)
O48 0.023(10) 0.041(12) 0.026(10) 0.002(9) -0.009(8) -0.012(9)
O49 0.052(14) 0.039(12) 0.034(12) -0.014(10) -0.007(10) -0.008(11)
O50 0.025(11) 0.085(16) 0.017(10) -0.005(10) 0.005(9) -0.031(11)
O51 0.084(18) 0.029(12) 0.022(11) 0.005(9) 0.002(11) -0.007(12)
O52 0.012(9) 0.056(13) 0.031(11) -0.019(10) 0.005(8) -0.017(9)
O53 0.034(11) 0.020(10) 0.037(11) -0.005(8) -0.007(9) -0.009(9)
O54 0.089(18) 0.036(12) 0.019(10) 0.002(9) 0.011(11) -0.032(12)
O55 0.024(10) 0.026(10) 0.035(11) -0.009(8) 0.002(9) -0.014(9)
O56 0.070(16) 0.056(14) 0.020(11) -0.013(10) 0.021(11) -0.034(13)
O57 0.057(14) 0.031(11) 0.033(12) -0.006(9) 0.012(11) -0.009(10)
O58 0.077(11) 0.064(10) 0.054(10) -0.021(8) 0.008(8) -0.013(8)
O59 0.041(8) 0.026(8) 0.035(8) 0.001(6) 0.001(7) -0.019(7)
O60 0.054(9) 0.048(9) 0.031(8) -0.005(7) -0.004(7) -0.001(7)
O61 0.081(17) 0.034(12) 0.027(11) -0.019(10) -0.002(11) -0.012(12)
O62 0.10(2) 0.061(16) 0.041(14) -0.028(12) 0.034(14) -0.041(15)
O63 0.067(15) 0.032(11) 0.032(11) -0.022(9) 0.005(11) -0.024(11)
O64 0.096(19) 0.032(12) 0.031(12) -0.012(10) 0.013(12) -0.023(13)
O65 0.060(15) 0.048(14) 0.031(12) -0.001(10) -0.008(11) 0.000(12)
O66 0.059(15) 0.044(13) 0.047(13) -0.023(11) 0.017(12) -0.017(12)
O67 0.033(11) 0.028(10) 0.023(10) 0.001(8) -0.009(9) -0.002(9)
O68 0.12(2) 0.031(13) 0.024(12) -0.003(10) 0.001(13) 0.003(13)
O69 0.016(10) 0.075(16) 0.037(12) -0.012(11) 0.004(9) -0.023(11)
O70 0.056(15) 0.049(14) 0.046(14) 0.002(11) -0.028(12) -0.004(12)
O71 0.056(15) 0.041(13) 0.038(12) -0.020(10) -0.009(11) 0.012(11)
O72 0.060(16) 0.042(13) 0.044(14) 0.004(11) -0.019(12) 0.001(12)
O73 0.026(11) 0.039(12) 0.046(12) -0.020(10) -0.004(9) -0.008(9)
O74 0.064(10) 0.034(8) 0.048(9) -0.025(7) 0.009(8) -0.007(7)
O75 0.12(2) 0.061(16) 0.021(11) -0.004(11) -0.003(13) -0.047(16)
O76 0.052(14) 0.056(14) 0.027(11) 0.005(10) -0.001(10) -0.030(12)
O77 0.032(12) 0.038(12) 0.044(12) -0.006(10) 0.002(10) -0.018(10)
O78 0.055(14) 0.014(10) 0.050(13) -0.012(9) 0.001(11) -0.005(10)
O79 0.021(11) 0.078(17) 0.060(15) -0.015(13) 0.000(11) -0.018(12)
Cu1 0.043(2) 0.028(2) 0.042(2) 0.0036(17) 0.0006(18) -0.0109(18)
N1 0.08(2) 0.041(13) 0.041(13) -0.013(10) 0.005(12) -0.010(10)
C1 0.021(9) 0.040(8) 0.046(9) -0.005(7) -0.001(7) -0.026(7)
C2 0.036(17) 0.049(16) 0.077(19) 0.008(11) 0.011(14) -0.030(11)
C3 0.068(11) 0.056(10) 0.067(10) -0.003(8) 0.002(8) -0.012(8)
C4 0.077(11) 0.052(10) 0.067(10) -0.010(8) 0.004(8) -0.012(8)
C5 0.052(10) 0.037(9) 0.048(9) -0.023(7) -0.012(8) -0.014(7)
N3 0.09(2) 0.041(13) 0.047(14) -0.028(9) 0.027(14) -0.017(13)
N2 0.005(11) 0.067(14) 0.043(14) -0.003(10) -0.002(9) -0.002(10)
C6 0.039(10) 0.042(10) 0.056(10) -0.008(7) -0.007(8) -0.018(8)
C7 0.04(2) 0.041(16) 0.13(3) -0.016(13) 0.010(19) -0.010(12)
C8 0.022(16) 0.068(18) 0.09(2) -0.048(16) 0.012(15) -0.021(13)
N4 0.049(8) 0.034(8) 0.026(8) -0.017(6) 0.002(7) -0.011(7)
C20 0.053(9) 0.038(9) 0.026(10) -0.012(7) -0.006(8) -0.007(8)
C21 0.047(13) 0.034(13) 0.050(19) -0.022(11) -0.002(13) -0.011(9)
C22 0.057(12) 0.051(14) 0.041(19) -0.017(12) -0.004(15) -0.020(12)
C23 0.045(8) 0.041(9) 0.048(11) -0.021(7) -0.005(8) -0.017(8)
C24 0.046(12) 0.039(15) 0.06(2) -0.025(13) 0.004(14) -0.015(9)
N5 0.066(11) 0.027(8) 0.031(8) 0.004(7) 0.006(8) -0.012(7)
N6 0.072(11) 0.029(8) 0.035(8) 0.005(7) 0.003(8) -0.011(7)
C17 0.074(11) 0.029(8) 0.036(8) 0.003(7) 0.002(8) -0.011(8)
C18 0.070(11) 0.028(8) 0.034(8) 0.004(7) 0.005(8) -0.009(8)
C19 0.069(11) 0.029(8) 0.031(8) 0.003(7) 0.005(8) -0.007(7)
C9 0.061(13) 0.063(13) 0.070(13) -0.018(9) 0.001(9) -0.022(9)
C16 0.08(3) 0.05(2) 0.05(2) -0.019(17) 0.02(2) -0.03(2)
C10 0.022(8) 0.064(10) 0.051(9) 0.010(8) -0.003(7) -0.020(7)
C11 0.020(8) 0.064(10) 0.051(9) 0.008(8) -0.002(7) -0.018(7)
C12 0.026(8) 0.064(10) 0.052(9) 0.010(8) 0.001(7) -0.018(7)
C13 0.019(8) 0.065(10) 0.054(9) 0.011(8) -0.005(7) -0.020(7)
C14 0.031(8) 0.063(10) 0.052(9) 0.009(8) -0.005(7) -0.016(7)
C15 0.023(8) 0.063(10) 0.051(9) 0.009(8) -0.004(7) -0.018(7)
N7 0.053(15) 0.12(3) 0.084(17) 0.002(19) -0.007(10) -0.06(2)
C25 0.060(13) 0.12(4) 0.044(13) -0.02(2) -0.011(12) 0.00(2)
C26 0.061(10) 0.071(12) 0.054(9) 0.000(9) 0.006(8) -0.015(9)
C27 0.041(9) 0.059(11) 0.065(10) -0.015(8) -0.003(7) -0.020(9)
C28 0.078(14) 0.11(3) 0.043(13) 0.01(2) -0.017(13) -0.01(3)
C29 0.069(10) 0.076(13) 0.061(11) -0.012(9) 0.014(8) -0.015(9)
N8 0.13(2) 0.13(2) 0.041(19) -0.004(19) -0.05(2) -0.020(17)
C33 0.110(13) 0.102(13) 0.109(14) -0.017(9) 0.009(9) -0.018(8)
C34 0.103(12) 0.094(11) 0.098(14) -0.015(9) 0.003(9) -0.035(9)
C35 0.093(12) 0.095(11) 0.100(14) -0.017(9) 0.004(9) -0.031(8)
C36 0.090(13) 0.084(12) 0.091(14) -0.019(9) 0.006(9) -0.026(9)
C37 0.10(2) 0.13(3) 0.10(4) 0.00(3) -0.01(3) -0.04(2)
C30 0.048(8) 0.058(9) 0.047(8) -0.009(7) 0.001(7) -0.014(7)
C31 0.055(10) 0.062(10) 0.051(9) -0.004(8) 0.002(8) -0.012(9)
C32 0.045(8) 0.060(9) 0.050(8) -0.004(7) 0.008(7) -0.014(7)
N9 0.033(7) 0.088(9) 0.078(9) 0.003(8) -0.001(7) -0.022(7)
C38 0.038(7) 0.086(9) 0.077(8) 0.000(7) 0.001(6) -0.020(7)
C39 0.035(8) 0.090(9) 0.080(9) 0.003(8) -0.002(7) -0.020(8)
C40 0.035(8) 0.089(9) 0.078(9) 0.001(8) -0.001(7) -0.019(8)
C41 0.039(8) 0.089(9) 0.079(9) 0.001(8) -0.001(7) -0.018(8)
C42 0.037(8) 0.090(9) 0.080(9) 0.003(8) 0.000(7) -0.020(8)
N10 0.117(8) 0.110(8) 0.107(8) -0.034(5) -0.008(5) -0.021(5)
C46 0.120(9) 0.112(8) 0.109(8) -0.033(5) -0.009(5) -0.020(5)
C47 0.118(9) 0.113(8) 0.110(8) -0.033(5) -0.010(5) -0.020(5)
C48 0.119(9) 0.113(8) 0.110(8) -0.033(5) -0.010(5) -0.019(5)
C49 0.121(9) 0.113(8) 0.110(8) -0.033(5) -0.009(5) -0.018(5)
C50 0.118(9) 0.111(8) 0.108(8) -0.033(5) -0.009(5) -0.021(5)
C43 0.071(15) 0.076(15) 0.081(15) -0.010(9) 0.005(9) -0.010(10)
C44 0.068(15) 0.085(15) 0.083(15) -0.020(10) 0.005(9) -0.019(10)
C45 0.109(19) 0.114(19) 0.114(19) -0.029(10) 0.006(10) -0.028(10)
N11 0.036(16) 0.037(16) 0.08(2) -0.021(15) 0.022(15) 0.006(13)
C51 0.034(15) 0.11(2) 0.14(2) 0.006(19) 0.023(16) -0.027(15)
C52 0.050(16) 0.10(2) 0.14(2) 0.006(19) 0.009(17) -0.021(16)
C53 0.046(15) 0.10(2) 0.14(2) -0.002(19) 0.020(16) -0.029(15)
C54 0.063(16) 0.11(2) 0.15(2) -0.001(19) 0.006(17) -0.018(16)

loop_
_atom_type_symbol
_atom_type_description
_atom_type_scat_dispersion_real
_atom_type_scat_dispersion_imag
_atom_type_scat_source
C C 0.0033 0.0016 'International Tables Vol C Tables 4.2.6.8 and 6.1.1.4'
H H 0.0000 0.0000 'International Tables Vol C Tables 4.2.6.8 and 6.1.1.4'
N N 0.0061 0.0033 'International Tables Vol C Tables 4.2.6.8 and 6.1.1.4'
O O 0.0106 0.0060 'International Tables Vol C Tables 4.2.6.8 and 6.1.1.4'
Cu Cu 0.3201 1.2651 'International Tables Vol C Tables 4.2.6.8 and 6.1.1.4'
W W -0.8490 6.8722 'International Tables Vol C Tables 4.2.6.8 and 6.1.1.4'
P P 0.1023 0.0942 'International Tables Vol C Tables 4.2.6.8 and 6.1.1.4'
Ti Ti 0.2776 0.4457 'International Tables Vol C Tables 4.2.6.8 and 6.1.1.4'

loop_
_geom_angle_atom_site_label_1
_geom_angle_atom_site_label_2
_geom_angle_atom_site_label_3
_geom_angle
O4 W1 O1 105.9(8)
O4 W1 O3 105.5(8)
O1 W1 O3 86.7(7)
O4 W1 O6 100.9(9)
O1 W1 O6 153.0(7)
O3 W1 O6 89.4(7)
O4 W1 O5 99.2(9)
O1 W1 O5 88.9(7)
O3 W1 O5 155.1(9)
O6 W1 O5 83.5(8)
O4 W1 O2 167.9(7)
O1 W1 O2 82.8(6)
O3 W1 O2 83.1(7)
O6 W1 O2 70.2(6)
O5 W1 O2 72.1(7)
O14 W2 O15 103.1(7)
O14 W2 O9 101.9(7)
O15 W2 O9 90.7(7)
O14 W2 O1 102.3(7)
O15 W2 O1 154.6(7)
O9 W2 O1 84.1(7)
O14 W2 O13 102.2(7)
O15 W2 O13 88.1(7)
O9 W2 O13 155.4(7)
O1 W2 O13 86.5(6)
O14 W2 O12 172.7(7)
O15 W2 O12 72.8(6)
O9 W2 O12 84.3(6)
O1 W2 O12 81.9(6)
O13 W2 O12 71.9(6)
O66 W3 O64 103.0(10)
O66 W3 O37 101.3(9)
O64 W3 O37 89.3(9)
O66 W3 O78 102.8(9)
O64 W3 O78 89.8(9)
O37 W3 O78 155.5(7)
O66 W3 O65 101.0(10)
O64 W3 O65 155.9(8)
O37 W3 O65 88.1(9)
O78 W3 O65 82.9(9)
O66 W3 O38 172.0(8)
O64 W3 O38 72.1(7)
O37 W3 O38 72.7(7)
O78 W3 O38 83.7(7)
O65 W3 O38 84.2(7)
O54 W4 O53 102.1(8)
O54 W4 O42 102.9(9)
O53 W4 O42 93.0(8)
O54 W4 O52 99.1(9)
O53 W4 O52 87.5(8)
O42 W4 O52 157.4(8)
O54 W4 O45 97.9(8)
O53 W4 O45 159.4(8)
O42 W4 O45 86.9(7)
O52 W4 O45 84.9(7)
O54 W4 O43 170.0(7)
O53 W4 O43 86.7(7)
O42 W4 O43 71.7(6)
O52 W4 O43 85.7(7)
O45 W4 O43 73.7(6)
O46 W5 O48 100.7(8)
O46 W5 O44 103.9(8)
O48 W5 O44 155.0(8)
O46 W5 O45 102.3(9)
O48 W5 O45 90.5(8)
O44 W5 O45 88.9(8)
O46 W5 O47 101.4(9)
O48 W5 O47 86.1(8)
O44 W5 O47 84.5(8)
O45 W5 O47 156.2(8)
O46 W5 O43 172.9(7)
O48 W5 O43 85.2(7)
O44 W5 O43 70.7(7)
O45 W5 O43 73.5(7)
O47 W5 O43 82.8(7)
O10 W6 O11 102.3(8)
O10 W6 O9 103.2(8)
O11 W6 O9 92.0(7)
O10 W6 O3 103.0(9)
O11 W6 O3 154.4(8)
O9 W6 O3 85.6(7)
O10 W6 O8 101.6(7)
O11 W6 O8 86.6(7)
O9 W6 O8 154.9(7)
O3 W6 O8 85.0(6)
O10 W6 O7 171.2(7)
O11 W6 O7 73.0(6)
O9 W6 O7 84.5(6)
O3 W6 O7 81.5(7)
O8 W6 O7 71.1(6)
O35 W7 O36 102.0(9)
O35 W7 O32 101.2(9)
O36 W7 O32 91.8(8)
O35 W7 O67 102.0(8)
O36 W7 O67 87.2(7)
O32 W7 O67 156.4(8)
O35 W7 O34 102.7(8)
O36 W7 O34 154.9(9)
O32 W7 O34 87.7(8)
O67 W7 O34 83.4(7)
O35 W7 O33 171.5(8)
O36 W7 O33 84.4(8)
O32 W7 O33 72.6(7)
O67 W7 O33 83.8(7)
O34 W7 O33 71.5(7)
O74 W8 O17 103.3(9)
O74 W8 O13 100.3(9)
O17 W8 O13 89.8(7)
O74 W8 O16 102.3(9)
O17 W8 O16 92.4(8)
O13 W8 O16 156.1(7)
O74 W8 O18 99.0(8)
O17 W8 O18 157.7(7)
O13 W8 O18 86.5(7)
O16 W8 O18 82.5(8)
O74 W8 O12 172.7(8)
O17 W8 O12 74.1(6)
O13 W8 O12 73.1(6)
O16 W8 O12 84.6(6)
O18 W8 O12 83.8(6)
O60 W9 O63 99.8(10)
O60 W9 O52 100.9(9)
O63 W9 O52 92.1(7)
O60 W9 O57 105.0(9)
O63 W9 O57 85.5(8)
O52 W9 O57 154.0(9)
O60 W9 O61 101.3(10)
O63 W9 O61 158.8(10)
O52 W9 O61 86.9(7)
O57 W9 O61 86.2(7)
O60 W9 O55 169.0(8)
O63 W9 O55 89.0(8)
O52 W9 O55 85.3(7)
O57 W9 O55 68.8(7)
O61 W9 O55 69.8(7)
O68 W10 O39 104.5(9)
O68 W10 O67 103.2(9)
O39 W10 O67 88.4(8)
O68 W10 O42 99.4(9)
O39 W10 O42 86.6(8)
O67 W10 O42 157.4(7)
O68 W10 O44 102.3(9)
O39 W10 O44 153.1(7)
O67 W10 O44 87.3(8)
O42 W10 O44 87.3(8)
O68 W10 O43 170.4(9)
O39 W10 O43 81.0(6)
O67 W10 O43 84.5(7)
O42 W10 O43 72.9(6)
O44 W10 O43 72.2(6)
O69 W11 O18 103.5(8)
O69 W11 O20 102.9(8)
O18 W11 O20 87.6(8)
O69 W11 O5 100.8(9)
O18 W11 O5 91.7(8)
O20 W11 O5 155.7(7)
O69 W11 O19 99.8(8)
O18 W11 O19 156.6(7)
O20 W11 O19 85.9(8)
O5 W11 O19 85.1(8)
O69 W11 O2 170.0(8)
O18 W11 O2 85.3(6)
O20 W11 O2 81.9(6)
O5 W11 O2 73.9(6)
O19 W11 O2 71.6(6)
O30 W12 O21 104.1(9)
O30 W12 O19 99.9(8)
O21 W12 O19 90.4(8)
O30 W12 O77 101.7(8)
O21 W12 O77 86.5(8)
O19 W12 O77 158.3(7)
O30 W12 O6 101.1(9)
O21 W12 O6 154.8(7)
O19 W12 O6 86.0(8)
O77 W12 O6 87.7(8)
O30 W12 O2 170.9(8)
O21 W12 O2 82.3(6)
O19 W12 O2 73.4(6)
O77 W12 O2 84.9(6)
O6 W12 O2 72.7(7)
O51 W13 O50 102.7(10)
O51 W13 O34 102.2(10)
O50 W13 O34 155.1(8)
O51 W13 O49 100.3(9)
O50 W13 O49 88.2(8)
O34 W13 O49 87.7(8)
O51 W13 O47 102.2(9)
O50 W13 O47 87.4(8)
O34 W13 O47 87.0(8)
O49 W13 O47 157.5(8)
O51 W13 O33 170.4(9)
O50 W13 O33 83.3(7)
O34 W13 O33 72.0(7)
O49 W13 O33 72.2(7)
O47 W13 O33 85.4(7)
O41 W14 O40 103.7(9)
O41 W14 O37 103.6(8)
O40 W14 O37 89.7(8)
O41 W14 O36 101.2(10)
O40 W14 O36 155.0(8)
O37 W14 O36 86.1(8)
O41 W14 O39 104.4(8)
O40 W14 O39 89.3(8)
O37 W14 O39 151.4(7)
O36 W14 O39 82.9(8)
O41 W14 O38 172.3(8)
O40 W14 O38 71.5(7)
O37 W14 O38 70.7(6)
O36 W14 O38 83.9(8)
O39 W14 O38 81.9(6)
O76 W15 O28 104.9(8)
O76 W15 O27 103.2(9)
O28 W15 O27 89.0(9)
O76 W15 O26 100.4(8)
O28 W15 O26 154.4(7)
O27 W15 O26 88.7(8)
O76 W15 O11 100.7(9)
O28 W15 O11 89.6(8)
O27 W15 O11 155.6(7)
O26 W15 O11 82.1(7)
O76 W15 O7 168.3(8)
O28 W15 O7 82.9(6)
O27 W15 O7 85.3(7)
O26 W15 O7 71.6(6)
O11 W15 O7 70.3(6)
O79 W16 O65 100.4(10)
O79 W16 O49 103.9(9)
O65 W16 O49 155.5(8)
O79 W16 O32 96.0(9)
O65 W16 O32 88.6(9)
O49 W16 O32 85.9(8)
O79 W16 O75 106.5(9)
O65 W16 O75 87.0(9)
O49 W16 O75 89.0(9)
O32 W16 O75 157.5(8)
O79 W16 O33 167.2(8)
O65 W16 O33 83.3(7)
O49 W16 O33 72.3(7)
O32 W16 O33 71.7(7)
O75 W16 O33 85.9(7)
O58 W17 O75 98.9(11)
O58 W17 O57 104.3(10)
O75 W17 O57 156.8(9)
O58 W17 O78 99.7(10)
O75 W17 O78 88.9(9)
O57 W17 O78 88.0(9)
O58 W17 O56 103.4(10)
O75 W17 O56 86.2(10)
O57 W17 O56 87.8(9)
O78 W17 O56 156.9(8)
O58 W17 O55 169.8(10)
O75 W17 O55 88.6(8)
O57 W17 O55 68.2(7)
O78 W17 O55 87.3(7)
O56 W17 O55 70.1(6)
O31 W18 O8 102.5(9)
O31 W18 O26 99.2(8)
O8 W18 O26 87.6(7)
O31 W18 O22 102.6(9)
O8 W18 O22 154.9(7)
O26 W18 O22 89.1(8)
O31 W18 O77 103.7(8)
O8 W18 O77 89.2(7)
O26 W18 O77 157.1(7)
O22 W18 O77 84.3(8)
O31 W18 O7 169.5(7)
O8 W18 O7 71.5(6)
O26 W18 O7 72.4(6)
O22 W18 O7 83.8(6)
O77 W18 O7 85.1(6)
O70 W19 O24 103.1(9)
O70 W19 O22 102.8(9)
O24 W19 O22 91.6(8)
O70 W19 O25 103.2(10)
O24 W19 O25 88.6(9)
O22 W19 O25 153.3(8)
O70 W19 O21 100.8(9)
O24 W19 O21 156.1(7)
O22 W19 O21 83.7(8)
O25 W19 O21 85.4(8)
O70 W19 O23 173.2(8)
O24 W19 O23 74.0(7)
O22 W19 O23 83.6(6)
O25 W19 O23 70.8(7)
O21 W19 O23 82.2(6)
O62 W20 O61 99.3(11)
O62 W20 O56 100.8(8)
O61 W20 O56 87.2(8)
O62 W20 O48 104.5(8)
O61 W20 O48 90.4(8)
O56 W20 O48 154.6(7)
O62 W20 O50 105.3(10)
O61 W20 O50 155.3(8)
O56 W20 O50 88.5(9)
O48 W20 O50 83.2(7)
O62 W20 O55 167.7(9)
O61 W20 O55 71.7(8)
O56 W20 O55 70.9(7)
O48 W20 O55 84.3(6)
O50 W20 O55 83.9(7)
O71 W21 O25 103.4(9)
O71 W21 O73 102.4(9)
O25 W21 O73 86.9(8)
O71 W21 O20 102.2(9)
O25 W21 O20 88.3(8)
O73 W21 O20 155.4(7)
O71 W21 O16 103.3(9)
O25 W21 O16 153.3(8)
O73 W21 O16 88.4(7)
O20 W21 O16 85.2(7)
O71 W21 O23 172.1(8)
O25 W21 O23 71.1(7)
O73 W21 O23 72.0(7)
O20 W21 O23 83.6(6)
O16 W21 O23 82.4(6)
O72 W22 O29 103.5(9)
O72 W22 O73 102.3(9)
O29 W22 O73 92.5(7)
O72 W22 O27 103.7(9)
O29 W22 O27 87.6(8)
O73 W22 O27 153.2(8)
O72 W22 O24 101.6(9)
O29 W22 O24 154.8(8)
O73 W22 O24 85.2(8)
O27 W22 O24 83.5(9)
O72 W22 O23 171.0(9)
O29 W22 O23 83.7(7)
O73 W22 O23 71.5(7)
O27 W22 O23 81.9(7)
O24 W22 O23 71.8(7)
O59 Ti1 O29 101.4(8)
O59 Ti1 O28 102.5(8)
O29 Ti1 O28 84.0(8)
O59 Ti1 O15 100.5(8)
O29 Ti1 O15 158.0(7)
O28 Ti1 O15 91.7(8)
O59 Ti1 O17 99.8(8)
O29 Ti1 O17 89.5(8)
O28 Ti1 O17 157.6(7)
O15 Ti1 O17 86.3(7)
O59 Ti1 O12 171.5(8)
O29 Ti1 O12 84.9(7)
O28 Ti1 O12 83.7(7)
O15 Ti1 O12 73.2(6)
O17 Ti1 O12 74.3(6)
O59 Ti2 O40 99.1(8)
O59 Ti2 O64 102.1(8)
O40 Ti2 O64 87.1(9)
O59 Ti2 O53 98.9(8)
O40 Ti2 O53 89.9(8)
O64 Ti2 O53 159.0(8)
O59 Ti2 O63 100.7(9)
O40 Ti2 O63 160.1(8)
O64 Ti2 O63 90.7(8)
O53 Ti2 O63 85.0(7)
O59 Ti2 O38 170.6(8)
O40 Ti2 O38 73.4(7)
O64 Ti2 O38 72.3(7)
O53 Ti2 O38 86.9(7)
O63 Ti2 O38 87.0(7)
O23 P1 O2 107.3(10)
O23 P1 O12 109.6(10)
O2 P1 O12 111.6(9)
O23 P1 O7 111.9(9)
O2 P1 O7 109.6(9)
O12 P1 O7 106.9(9)
O38 P2 O43 109.0(9)
O38 P2 O33 109.9(10)
O43 P2 O33 107.8(10)
O38 P2 O55 110.0(10)
O43 P2 O55 109.5(10)
O33 P2 O55 110.6(10)
W1 O1 W2 152.7(9)
P1 O2 W12 127.9(9)
P1 O2 W11 126.7(9)
W12 O2 W11 90.3(5)
P1 O2 W1 122.5(9)
W12 O2 W1 89.2(5)
W11 O2 W1 88.4(5)
W1 O3 W6 151.6(10)
W11 O5 W1 125.7(10)
W12 O6 W1 127.8(9)
P1 O7 W6 128.5(9)
P1 O7 W15 123.2(9)
W6 O7 W15 91.0(5)
P1 O7 W18 124.0(8)
W6 O7 W18 89.4(5)
W15 O7 W18 89.6(5)
W18 O8 W6 127.7(9)
W6 O9 W2 152.1(8)
W6 O11 W15 125.8(8)
P1 O12 Ti1 126.8(10)
P1 O12 W2 126.9(10)
Ti1 O12 W2 88.6(5)
P1 O12 W8 125.4(9)
Ti1 O12 W8 88.2(5)
W2 O12 W8 88.5(6)
W8 O13 W2 125.8(9)
W2 O15 Ti1 125.3(8)
W8 O16 W21 153.6(10)
W8 O17 Ti1 123.4(9)
W11 O18 W8 151.6(11)
W12 O19 W11 124.7(9)
W11 O20 W21 149.7(9)
W12 O21 W19 152.0(9)
W19 O22 W18 154.4(10)
P1 O23 W19 126.1(9)
P1 O23 W21 126.7(9)
W19 O23 W21 88.5(6)
P1 O23 W22 125.4(10)
W19 O23 W22 89.1(6)
W21 O23 W22 89.1(6)
W19 O24 W22 125.0(10)
W21 O25 W19 129.3(11)
W18 O26 W15 126.4(8)
W15 O27 W22 146.5(11)
W15 O28 Ti1 152.8(11)
Ti1 O29 W22 153.0(10)
W7 O32 W16 125.7(11)
P2 O33 W16 125.5(9)
P2 O33 W7 126.3(10)
W16 O33 W7 89.9(6)
P2 O33 W13 124.4(9)
W16 O33 W13 89.4(6)
W7 O33 W13 90.1(6)
W13 O34 W7 126.1(10)
W7 O36 W14 153.1(12)
W3 O37 W14 127.7(9)
P2 O38 Ti2 127.1(11)
P2 O38 W3 126.4(9)
Ti2 O38 W3 89.4(6)
P2 O38 W14 124.9(10)
Ti2 O38 W14 88.5(5)
W3 O38 W14 88.3(6)
W10 O39 W14 153.9(10)
W14 O40 Ti2 126.4(9)
W10 O42 W4 125.2(8)
P2 O43 W10 128.6(10)
P2 O43 W4 123.3(10)
W10 O43 W4 90.1(6)
P2 O43 W5 124.9(9)
W10 O43 W5 89.7(5)
W4 O43 W5 88.5(6)
W5 O44 W10 127.2(10)
W5 O45 W4 124.3(9)
W13 O47 W5 148.0(11)
W5 O48 W20 154.5(10)
W13 O49 W16 126.1(10)
W13 O50 W20 152.7(9)
W9 O52 W4 145.3(9)
W4 O53 Ti2 150.1(10)
P2 O55 W20 125.7(9)
P2 O55 W9 123.1(9)
W20 O55 W9 94.0(6)
P2 O55 W17 120.7(9)
W20 O55 W17 92.0(5)
W9 O55 W17 92.4(6)
W17 O56 W20 126.9(9)
W17 O57 W9 130.5(11)
Ti2 O59 Ti1 149.2(12)
W20 O61 W9 124.5(12)
W9 O63 Ti2 145.4(11)
W3 O64 Ti2 126.1(10)
W16 O65 W3 152.7(13)
W10 O67 W7 147.0(10)
W21 O73 W22 127.4(10)
W17 O75 W16 145.2(12)
W12 O77 W18 149.6(11)
W17 O78 W3 151.6(10)
N5 Cu1 N4 82.1(8)
N5 Cu1 N2 103.0(8)
N4 Cu1 N2 154.8(8)
N5 Cu1 N1 154.8(8)
N4 Cu1 N1 105.7(8)
N2 Cu1 N1 80.3(8)
C5 N1 C1 120.0
C5 N1 Cu1 114.8(11)
C1 N1 Cu1 124.9(11)
C2 C1 N1 120.0
C1 C2 C3 120.0
C4 C3 C2 120.0
C3 C4 C5 120.0
N1 C5 C4 120.0
N1 C5 C6 117.3(16)
C4 C5 C6 122.5(16)
C8 N3 N2 108.0
C8 N3 C9 125(2)
N2 N3 C9 126(2)
C6 N2 N3 108.0
C6 N2 Cu1 116.8(12)
N3 N2 Cu1 135.2(12)
N2 C6 C7 108.0
N2 C6 C5 110.7(17)
C7 C6 C5 141.2(17)
C8 C7 C6 108.0
N3 C8 C7 108.0
C24 N4 C20 120.0
C24 N4 Cu1 127.3(10)
C20 N4 Cu1 110.9(10)
C19 C20 C21 123.5(15)
C19 C20 N4 116.5(15)
C21 C20 N4 120.0
C20 C21 C22 120.0
C23 C22 C21 120.0
C22 C23 C24 120.0
C23 C24 N4 120.0
C19 N5 N6 108.0
C19 N5 Cu1 113.9(12)
N6 N5 Cu1 137.9(12)
C17 N6 N5 108.0
C17 N6 C16 129.5(19)
N5 N6 C16 122.5(19)
N6 C17 C18 108.0
C19 C18 C17 108.0
C20 C19 C18 137.2(16)
C20 C19 N5 114.8(16)
C18 C19 N5 108.0
C10 C9 N3 127(3)
N6 C16 C15 116(3)
C11 C10 C15 120.0
C11 C10 C9 120(2)
C15 C10 C9 120(2)
C10 C11 C12 120.0
C13 C12 C11 120.0
C12 C13 C14 120.0
C13 C14 C15 120.0
C10 C15 C14 120.0
C10 C15 C16 122.4(18)
C14 C15 C16 117.5(18)
C25 N7 C29 120.0
N7 C25 C26 120.0
C25 C26 C27 120.0
C28 C27 C26 120.0
C28 C27 C30 113.8(18)
C26 C27 C30 120.3(19)
C27 C28 C29 120.0
C28 C29 N7 120.0
C33 N8 C37 120.0
C34 C33 N8 120.0
C33 C34 C35 120.0
C36 C35 C34 120.0
C36 C35 C32 118(2)
C34 C35 C32 119(2)
C35 C36 C37 120.0
N8 C37 C36 120.0
C31 C30 C27 106(2)
C30 C31 C32 109(2)
C31 C32 C35 126(3)
C38 N9 C42 120.0
N9 C38 C39 120.0
C40 C39 C38 120.0
C39 C40 C41 120.0
C39 C40 C43 119.4(6)
C41 C40 C43 119.0(6)
C42 C41 C40 120.0
C41 C42 N9 120.0
C46 N10 C50 120.0
N10 C46 C47 120.0
C46 C47 C48 120.0
C49 C48 C47 120.0
C49 C48 C45 118.3(7)
C47 C48 C45 117.6(7)
C50 C49 C48 120.0
C49 C50 N10 120.0
C40 C43 C44 136(2)
C45 C44 C43 101(3)
C48 C45 C44 111.5(17)
C52 N11 C54 110.1(8)
C52 N11 C51 109.4(8)
C54 N11 C51 109.5(8)
C52 N11 C53 109.2(8)
C54 N11 C53 109.4(8)
C51 N11 C53 109.1(8)
C64 N22 C62 109.4(8)
C64 N22 C61 109.6(8)
C62 N22 C61 109.8(8)
C64 N22 C63 109.7(8)
C62 N22 C63 109.2(8)
C61 N22 C63 109.2(8)

loop_
_geom_bond_atom_site_label_1
_geom_bond_atom_site_label_2
_geom_bond_distance
W1 O4 1.67(2)
W1 O1 1.879(16)
W1 O3 1.891(16)
W1 O6 1.930(18)
W1 O5 1.938(17)
W1 O2 2.498(17)
W2 O14 1.717(19)
W2 O15 1.846(16)
W2 O9 1.921(16)
W2 O1 1.942(15)
W2 O13 1.946(15)
W2 O12 2.431(17)
W3 O66 1.694(19)
W3 O64 1.81(2)
W3 O37 1.859(18)
W3 O78 1.93(2)
W3 O65 1.94(2)
W3 O38 2.428(16)
W4 O54 1.71(2)
W4 O53 1.811(16)
W4 O42 1.931(18)
W4 O52 1.947(16)
W4 O45 1.974(16)
W4 O43 2.441(18)
W5 O46 1.719(17)
W5 O48 1.839(17)
W5 O44 1.900(18)
W5 O45 1.916(17)
W5 O47 1.927(19)
W5 O43 2.486(15)
W6 O10 1.69(2)
W6 O11 1.877(17)
W6 O9 1.892(16)
W6 O3 1.915(17)
W6 O8 1.955(16)
W6 O7 2.397(15)
W7 O35 1.744(19)
W7 O36 1.857(19)
W7 O32 1.900(18)
W7 O67 1.963(17)
W7 O34 1.97(2)
W7 O33 2.432(18)
W8 O74 1.720(18)
W8 O17 1.851(15)
W8 O13 1.866(16)
W8 O16 1.898(19)
W8 O18 1.991(18)
W8 O12 2.432(16)
W9 O60 1.67(2)
W9 O63 1.795(18)
W9 O52 1.882(16)
W9 O57 1.919(18)
W9 O61 2.01(2)
W9 O55 2.365(19)
W10 O68 1.73(2)
W10 O39 1.853(17)
W10 O67 1.880(17)
W10 O42 1.925(18)
W10 O44 1.945(18)
W10 O43 2.395(17)
W11 O69 1.697(17)
W11 O18 1.848(18)
W11 O20 1.910(19)
W11 O5 1.92(2)
W11 O19 1.977(17)
W11 O2 2.431(14)
W12 O30 1.700(17)
W12 O21 1.89(2)
W12 O19 1.895(17)
W12 O77 1.896(18)
W12 O6 1.907(19)
W12 O2 2.407(15)
W13 O51 1.675(19)
W13 O50 1.86(2)
W13 O34 1.91(2)
W13 O49 1.913(18)
W13 O47 1.920(18)
W13 O33 2.454(17)
W14 O41 1.648(19)
W14 O40 1.838(18)
W14 O37 1.937(17)
W14 O36 1.956(19)
W14 O39 1.961(17)
W14 O38 2.463(18)
W15 O76 1.719(18)
W15 O28 1.824(17)
W15 O27 1.88(2)
W15 O26 1.968(15)
W15 O11 1.993(18)
W15 O7 2.435(14)
W16 O79 1.71(2)
W16 O65 1.88(2)
W16 O49 1.942(19)
W16 O32 1.961(19)
W16 O75 2.05(3)
W16 O33 2.432(16)
W17 O58 1.70(2)
W17 O75 1.79(3)
W17 O57 1.88(2)
W17 O78 1.903(19)
W17 O56 1.908(19)
W17 O55 2.412(16)
W18 O31 1.702(16)
W18 O8 1.843(17)
W18 O26 1.889(15)
W18 O22 1.92(2)
W18 O77 1.942(18)
W18 O7 2.450(14)
W19 O70 1.71(2)
W19 O24 1.88(2)
W19 O22 1.897(18)
W19 O25 1.903(19)
W19 O21 1.940(19)
W19 O23 2.446(17)
W20 O62 1.72(2)
W20 O61 1.89(2)
W20 O56 1.932(18)
W20 O48 1.942(17)
W20 O50 1.96(2)
W20 O55 2.362(15)
W21 O71 1.72(2)
W21 O25 1.874(19)
W21 O73 1.91(2)
W21 O20 1.916(19)
W21 O16 1.950(18)
W21 O23 2.449(16)
W22 O72 1.69(2)
W22 O29 1.876(18)
W22 O73 1.929(18)
W22 O27 1.93(2)
W22 O24 2.002(19)
W22 O23 2.461(17)
Ti1 O59 1.801(17)
Ti1 O29 1.873(19)
Ti1 O28 1.914(16)
Ti1 O15 1.926(18)
Ti1 O17 1.938(16)
Ti1 O12 2.364(16)
Ti2 O59 1.794(18)
Ti2 O40 1.915(17)
Ti2 O64 1.945(19)
Ti2 O53 1.958(17)
Ti2 O63 2.01(2)
Ti2 O38 2.34(2)
P1 O23 1.517(18)
P1 O2 1.526(16)
P1 O12 1.540(17)
P1 O7 1.555(15)
P2 O38 1.529(17)
P2 O43 1.540(18)
P2 O33 1.548(19)
P2 O55 1.649(18)
Cu1 N5 1.935(16)
Cu1 N4 1.951(17)
Cu1 N2 1.973(17)
Cu1 N1 2.031(17)
N1 C5 1.285(12)
N1 C1 1.285(12)
C1 C2 1.285(12)
C2 C3 1.285(12)
C3 C4 1.285(12)
C4 C5 1.285(12)
C5 C6 1.50(3)
N3 C8 1.381(14)
N3 N2 1.381(14)
N3 C9 1.43(4)
N2 C6 1.381(14)
C6 C7 1.381(14)
C7 C8 1.381(14)
N4 C24 1.400(11)
N4 C20 1.400(12)
C20 C19 1.34(2)
C20 C21 1.400(12)
C21 C22 1.400(12)
C22 C23 1.400(11)
C23 C24 1.400(12)
N5 C19 1.377(14)
N5 N6 1.377(14)
N6 C17 1.377(14)
N6 C16 1.42(4)
C17 C18 1.377(14)
C18 C19 1.377(14)
C9 C10 1.42(4)
C16 C15 1.50(3)
C10 C11 1.388(12)
C10 C15 1.389(12)
C11 C12 1.389(12)
C12 C13 1.388(12)
C13 C14 1.389(12)
C14 C15 1.389(12)
N7 C25 1.417(13)
N7 C29 1.417(13)
C25 C26 1.417(13)
C26 C27 1.417(13)
C27 C28 1.417(13)
C27 C30 1.60(4)
C28 C29 1.417(13)
N8 C33 1.482(16)
N8 C37 1.482(16)
C33 C34 1.482(16)
C34 C35 1.482(16)
C35 C36 1.482(16)
C35 C32 1.54(4)
C36 C37 1.482(16)
C30 C31 1.470(10)
C31 C32 1.489(10)
N9 C38 1.406(4)
N9 C42 1.407(4)
C38 C39 1.407(4)
C39 C40 1.406(4)
C40 C41 1.407(4)
C40 C43 1.515(7)
C41 C42 1.406(4)
N10 C46 1.421(4)
N10 C50 1.421(4)
C46 C47 1.421(4)
C47 C48 1.421(4)
C48 C49 1.421(4)
C48 C45 1.491(8)
C49 C50 1.421(4)
C43 C44 1.529(10)
C44 C45 1.529(10)
N11 C52 1.491(9)
N11 C54 1.492(9)
N11 C51 1.497(9)
N11 C53 1.500(9)
N22 C64 1.495(9)
N22 C62 1.495(9)
N22 C61 1.496(9)
N22 C63 1.497(9)
